data_7130473
loop_
_publ_author_name
'Prat, Jacob R.'
'Cammarota, Ryan C.'
'Graziano, Brendan J.'
'Moore, James T.'
'Lu, Connie C.'

_publ_section_title
;
 Toggling the Z-type interaction off-on in nickel-boron dihydrogen and
 anionic hydride complexes.
;
_journal_issue 63
_journal_name_full 'Chemical communications (Cambridge, England)'
_journal_page_first 8798
_journal_page_last 8801
_journal_paper_doi 10.1039/d2cc03219h
_journal_volume 58
_journal_year 2022
_chemical_formula_sum 'C64 H105 B K N6 Ni O6 P3'
_chemical_formula_weight 1256.06
_chemical_name_common KCryptHNiBL
_space_group_crystal_system monoclinic
_space_group_IT_number 14
_space_group_name_Hall '-P 2yn'
_space_group_name_H-M_alt 'P 1 21/n 1'
_atom_sites_solution_hydrogens mixed
_audit_creation_method SHELXL-2018/3
_audit_update_record
;
2022-01-06 deposited with the CCDC.	2022-07-07 downloaded from the CCDC.
;
_cell_angle_alpha 90
_cell_angle_beta 112.891(2)
_cell_angle_gamma 90
_cell_formula_units_Z 4
_cell_length_a 16.9341(14)
_cell_length_b 22.9728(19)
_cell_length_c 18.7504(13)
_cell_measurement_reflns_used 16747
_cell_measurement_temperature 125(2)
_cell_measurement_theta_max 56.2
_cell_measurement_theta_min 4.4
_cell_volume 6719.9(9)
_computing_cell_refinement 'Bruker SAINT'
_computing_data_collection 'Bruker APEX3'
_computing_data_reduction 'Bruker SAINT'
_computing_molecular_graphics 'ShelXle Rev. 836 (Huebschle, 2011)'
_computing_publication_material 'Bruker SHELXTL'
_computing_structure_refinement 'SHELXL-2018/3 (Sheldrick, 2018)'
_computing_structure_solution 'SHELXT 2014/5 (Sheldrick, 2014)'
_diffrn_ambient_temperature 125(2)
_diffrn_measured_fraction_theta_full 0.999
_diffrn_measured_fraction_theta_max 0.998
_diffrn_measurement_device_type 'Bruker PHOTON-II CMOS'
_diffrn_measurement_method '\f and \w scans'
_diffrn_radiation_type MoK\a
_diffrn_radiation_wavelength 0.71073
_diffrn_reflns_av_R_equivalents 0.0781
_diffrn_reflns_av_unetI/netI 0.0585
_diffrn_reflns_Laue_measured_fraction_full 0.999
_diffrn_reflns_Laue_measured_fraction_max 0.998
_diffrn_reflns_limit_h_max 22
_diffrn_reflns_limit_h_min -22
_diffrn_reflns_limit_k_max 30
_diffrn_reflns_limit_k_min -30
_diffrn_reflns_limit_l_max 25
_diffrn_reflns_limit_l_min -20
_diffrn_reflns_number 107823
_diffrn_reflns_point_group_measured_fraction_full 0.999
_diffrn_reflns_point_group_measured_fraction_max 0.998
_diffrn_reflns_theta_full 25.242
_diffrn_reflns_theta_max 28.344
_diffrn_reflns_theta_min 2.129
_diffrn_source 'I\uS 3.0 Microfocus Tube'
_exptl_absorpt_coefficient_mu 0.474
_exptl_absorpt_correction_T_max 3.2
_exptl_absorpt_correction_T_min 1.6
_exptl_absorpt_correction_type multi-scan
_exptl_absorpt_process_details 'SADABS, R. Blessing, 1995'
_exptl_crystal_colour Yellow
_exptl_crystal_density_diffrn 1.242
_exptl_crystal_description Needle
_exptl_crystal_F_000 2704
_exptl_crystal_size_max 0.2
_exptl_crystal_size_mid 0.1
_exptl_crystal_size_min 0.1
_exptl_transmission_factor_max 0.74
_exptl_transmission_factor_min 0.68
_refine_diff_density_max 0.969
_refine_diff_density_min -0.406
_refine_diff_density_rms 0.068
_refine_ls_extinction_method none
_refine_ls_goodness_of_fit_ref 1.036
_refine_ls_hydrogen_treatment mixed
_refine_ls_matrix_type full
_refine_ls_number_parameters 832
_refine_ls_number_reflns 16747
_refine_ls_number_restraints 0
_refine_ls_restrained_S_all 1.036
_refine_ls_R_factor_all 0.0840
_refine_ls_R_factor_gt 0.0450
_refine_ls_shift/su_max 0.001
_refine_ls_shift/su_mean 0.000
_refine_ls_structure_factor_coef Fsqd
_refine_ls_weighting_details 'w=1/[\s^2^(Fo^2^)+(0.0393P)^2^+5.1639P] where P=(Fo^2^+2Fc^2^)/3'
_refine_ls_weighting_scheme calc
_refine_ls_wR_factor_gt 0.0961
_refine_ls_wR_factor_ref 0.1138
_reflns_Friedel_coverage 0.000
_reflns_number_gt 11520
_reflns_number_total 16747
_reflns_threshold_expression 'I > 2\s(I)'
_cod_data_source_file d2cc03219h2.cif
_cod_data_source_block mo_21029_0m_a
_cod_original_sg_symbol_H-M 'P 21/n'
_cod_database_code 7130473
_shelx_shelxl_version_number 2018/3
_shelx_space_group_comment
;
The symmetry employed for this shelxl refinement is uniquely defined
by the following loop, which should always be used as a source of
symmetry information in preference to the above space-group names.
They are only intended as comments.
;
_shelx_estimated_absorpt_t_min 0.64
_shelx_estimated_absorpt_t_max 1.67

loop_
_space_group_symop_operation_xyz
'x, y, z'
'-x+1/2, y+1/2, -z+1/2'
'-x, -y, -z'
'x-1/2, -y-1/2, z-1/2'

loop_
_atom_site_label
_atom_site_type_symbol
_atom_site_fract_x
_atom_site_fract_y
_atom_site_fract_z
_atom_site_U_iso_or_equiv
_atom_site_adp_type
_atom_site_occupancy
_atom_site_site_symmetry_order
_atom_site_calc_flag
_atom_site_refinement_flags_posn
_atom_site_refinement_flags_adp
_atom_site_refinement_flags_occupancy
_atom_site_disorder_assembly
_atom_site_disorder_group
C58A C -0.1116(4) 0.5137(3) 0.8476(4) 0.0570(16) Uani 0.570(3) 1 d . . P A 1
H58A H -0.158643 0.489217 0.842677 0.068 Uiso 0.570(3) 1 calc R U P A 1
C59A C -0.0453(5) 0.4925(3) 0.8282(4) 0.070(2) Uani 0.570(3) 1 d . . P A 1
H59A H -0.047679 0.453845 0.809573 0.084 Uiso 0.570(3) 1 calc R U P A 1
C60A C 0.0235(4) 0.5275(3) 0.8359(4) 0.0555(17) Uani 0.570(3) 1 d . . P A 1
H60A H 0.072434 0.512273 0.829410 0.067 Uiso 0.570(3) 1 calc R U P A 1
C61A C 0.0195(4) 0.5818(3) 0.8522(4) 0.065(2) Uani 0.570(3) 1 d . . P A 1
H61A H 0.060545 0.607999 0.847313 0.078 Uiso 0.570(3) 1 calc R U P A 1
C62A C -0.0424(4) 0.6034(3) 0.8765(3) 0.0446(14) Uani 0.570(3) 1 d . . P A 1
H62A H -0.038103 0.642192 0.895262 0.054 Uiso 0.570(3) 1 calc R U P A 1
C63A C -0.1089(4) 0.5696(3) 0.8738(4) 0.0390(14) Uani 0.570(3) 1 d . . P A 1
C64A C -0.175(2) 0.5917(17) 0.907(2) 0.061(4) Uani 0.570(3) 1 d . . P A 1
H64A H -0.232237 0.578803 0.873161 0.091 Uiso 0.570(3) 1 calc R U P A 1
H64B H -0.173054 0.634365 0.908980 0.091 Uiso 0.570(3) 1 calc R U P A 1
H64C H -0.159825 0.576028 0.958958 0.091 Uiso 0.570(3) 1 calc R U P A 1
C58B C -0.0622(9) 0.5708(5) 0.8552(6) 0.072(3) Uani 0.430(3) 1 d . . P A -2
H58B H -0.039658 0.576710 0.816628 0.087 Uiso 0.430(3) 1 calc R U P A -2
C59B C -0.1238(6) 0.6031(5) 0.8590(5) 0.057(2) Uani 0.430(3) 1 d . . P A -2
H59B H -0.137621 0.636290 0.826160 0.068 Uiso 0.430(3) 1 calc R U P A -2
C60B C -0.167(3) 0.597(2) 0.899(3) 0.061(4) Uani 0.430(3) 1 d . . P A -2
H60B H -0.216355 0.620218 0.891439 0.073 Uiso 0.430(3) 1 calc R U P A -2
C61B C -0.1350(5) 0.5494(3) 0.9613(4) 0.0473(19) Uani 0.430(3) 1 d . . P A -2
H61B H -0.160659 0.543037 0.997593 0.057 Uiso 0.430(3) 1 calc R U P A -2
C62B C -0.0645(5) 0.5154(3) 0.9615(4) 0.051(2) Uani 0.430(3) 1 d . . P A -2
H62B H -0.044041 0.485013 0.998505 0.061 Uiso 0.430(3) 1 calc R U P A -2
C63B C -0.0284(6) 0.5234(4) 0.9159(7) 0.074(3) Uani 0.430(3) 1 d . . P A -2
C64B C 0.0405(9) 0.4943(6) 0.9114(10) 0.126(5) Uani 0.430(3) 1 d . . P A -2
H64D H 0.020298 0.459337 0.879456 0.151 Uiso 0.430(3) 1 calc R U P A -2
H64E H 0.079865 0.482940 0.963565 0.151 Uiso 0.430(3) 1 calc R U P A -2
H64F H 0.070350 0.519711 0.888165 0.8(5) Uiso 0.430(3) 1 calc R . P A -2
Ni1 Ni 0.21973(2) 0.44937(2) 0.75822(2) 0.01965(7) Uani 1 1 d . . . . .
H1 H 0.1579(17) 0.4499(12) 0.7998(15) 0.039(8) Uiso 1 1 d . . . . .
B1 B 0.31092(16) 0.44629(11) 0.69839(14) 0.0180(5) Uani 1 1 d . . . . .
K1 K 0.29014(3) 0.27802(2) 0.30685(3) 0.02213(11) Uani 1 1 d . . . . .
P1 P 0.13265(4) 0.41764(3) 0.64905(3) 0.02059(12) Uani 1 1 d . . . . .
N1 N 0.25811(12) 0.46215(8) 0.61110(10) 0.0195(4) Uani 1 1 d . . . . .
O1 O 0.15462(11) 0.22296(8) 0.19016(9) 0.0344(4) Uani 1 1 d . . . . .
P2 P 0.31225(4) 0.39015(3) 0.83527(3) 0.02046(12) Uani 1 1 d . . . . .
N2 N 0.34846(12) 0.38237(8) 0.70867(10) 0.0185(4) Uani 1 1 d . . . . .
O2 O 0.29158(12) 0.26612(8) 0.15351(10) 0.0346(4) Uani 1 1 d . . . . .
N3 N 0.38265(12) 0.49287(8) 0.73920(10) 0.0199(4) Uani 1 1 d . . . . .
P3 P 0.25257(4) 0.54024(3) 0.76667(3) 0.02208(13) Uani 1 1 d . . . . .
O3 O 0.29628(11) 0.18877(7) 0.41032(10) 0.0302(4) Uani 1 1 d . . . . .
N4 N 0.42679(12) 0.44233(8) 0.62480(10) 0.0185(4) Uani 1 1 d . . . . .
C1 C 0.29105(14) 0.49532(9) 0.56755(12) 0.0188(4) Uani 1 1 d . . . . .
C2 C 0.24251(15) 0.53516(10) 0.51004(13) 0.0240(5) Uani 1 1 d . . . . .
H2 H 0.182584 0.538190 0.497205 0.029 Uiso 1 1 calc R U . . .
C3 C 0.28027(16) 0.57001(11) 0.47179(14) 0.0285(5) Uani 1 1 d . . . . .
H3 H 0.245978 0.596828 0.433795 0.034 Uiso 1 1 calc R U . . .
C4 C 0.36733(16) 0.56635(11) 0.48809(14) 0.0293(5) Uani 1 1 d . . . . .
H4 H 0.393447 0.591753 0.463713 0.035 Uiso 1 1 calc R U . . .
C5 C 0.41540(16) 0.52485(11) 0.54070(13) 0.0249(5) Uani 1 1 d . . . . .
H5 H 0.474591 0.520741 0.550722 0.030 Uiso 1 1 calc R U . . .
C6 C 0.37849(15) 0.48917(10) 0.57901(12) 0.0204(5) Uani 1 1 d . . . . .
C7 C 0.16618(14) 0.45214(11) 0.57666(13) 0.0241(5) Uani 1 1 d . . . . .
H7A H 0.151728 0.426517 0.530870 0.029 Uiso 1 1 calc R U . . .
H7B H 0.135671 0.489566 0.559593 0.029 Uiso 1 1 calc R U . . .
O4 O 0.43766(11) 0.20306(8) 0.37362(10) 0.0375(4) Uani 1 1 d . . . . .
N5 N 0.13454(13) 0.25042(9) 0.33446(12) 0.0269(4) Uani 1 1 d . . . . .
O5 O 0.19646(11) 0.36941(7) 0.33952(9) 0.0265(4) Uani 1 1 d . . . . .
N6 N 0.45209(14) 0.30251(10) 0.28140(13) 0.0353(5) Uani 1 1 d . . . . .
C40 C 0.08007(16) 0.21053(12) 0.27418(14) 0.0329(6) Uani 1 1 d . . . . .
H40A H 0.022170 0.209753 0.275429 0.039 Uiso 1 1 calc R U . . .
H40B H 0.104165 0.170753 0.285853 0.039 Uiso 1 1 calc R U . . .
C41 C 0.07225(17) 0.22720(12) 0.19420(15) 0.0366(6) Uani 1 1 d . . . . .
H41A H 0.031289 0.200904 0.155547 0.044 Uiso 1 1 calc R U . . .
H41B H 0.050414 0.267526 0.182498 0.044 Uiso 1 1 calc R U . . .
O6 O 0.36046(11) 0.38990(7) 0.34282(9) 0.0276(4) Uani 1 1 d . . . . .
C9 C 0.11456(16) 0.29634(11) 0.67380(15) 0.0311(6) Uani 1 1 d . . . . .
H9A H 0.053256 0.290795 0.661447 0.047 Uiso 1 1 calc R U . . .
H9B H 0.142385 0.311377 0.726662 0.047 Uiso 1 1 calc R U . . .
H9C H 0.140490 0.259003 0.669743 0.047 Uiso 1 1 calc R U . . .
C8 C 0.12636(15) 0.33993(10) 0.61675(13) 0.0252(5) Uani 1 1 d . . . . .
H8 H 0.183744 0.330958 0.615845 0.030 Uiso 1 1 calc R U . . .
C10 C 0.06136(17) 0.32697(12) 0.53502(14) 0.0327(6) Uani 1 1 d . . . . .
H10A H 0.068622 0.355016 0.498646 0.049 Uiso 1 1 calc R U . . .
H10B H 0.003166 0.330133 0.533868 0.049 Uiso 1 1 calc R U . . .
H10C H 0.070623 0.287464 0.520129 0.049 Uiso 1 1 calc R U . . .
C11 C 0.01662(15) 0.43813(11) 0.61179(14) 0.0261(5) Uani 1 1 d . . . . .
H11 H -0.010443 0.428545 0.555383 0.031 Uiso 1 1 calc R U . . .
C13 C 0.00534(17) 0.50292(11) 0.62222(16) 0.0336(6) Uani 1 1 d . . . . .
H13A H 0.030601 0.525299 0.591879 0.050 Uiso 1 1 calc R U . . .
H13B H 0.034032 0.513142 0.677075 0.050 Uiso 1 1 calc R U . . .
H13C H -0.055877 0.511999 0.604420 0.050 Uiso 1 1 calc R U . . .
C12 C -0.02912(16) 0.40395(12) 0.65433(17) 0.0361(6) Uani 1 1 d . . . . .
H12A H -0.085421 0.421374 0.643595 0.054 Uiso 1 1 calc R U . . .
H12B H 0.005181 0.405114 0.710141 0.054 Uiso 1 1 calc R U . . .
H12C H -0.036465 0.363445 0.636539 0.054 Uiso 1 1 calc R U . . .
C14 C 0.36287(14) 0.35335(10) 0.65038(12) 0.0187(4) Uani 1 1 d . . . . .
C16 C 0.35754(14) 0.26821(10) 0.57076(13) 0.0247(5) Uani 1 1 d . . . . .
H16 H 0.346301 0.227852 0.560939 0.030 Uiso 1 1 calc R U . . .
C15 C 0.34757(14) 0.29367(10) 0.63422(13) 0.0220(5) Uani 1 1 d . . . . .
H15 H 0.330097 0.270243 0.667211 0.026 Uiso 1 1 calc R U . . .
C18 C 0.40472(14) 0.35928(10) 0.53983(12) 0.0222(5) Uani 1 1 d . . . . .
H18 H 0.424739 0.381879 0.507841 0.027 Uiso 1 1 calc R U . . .
C17 C 0.38367(15) 0.30105(11) 0.52174(12) 0.0246(5) Uani 1 1 d . . . . .
H17 H 0.387112 0.284150 0.476799 0.030 Uiso 1 1 calc R U . . .
C19 C 0.39697(14) 0.38482(10) 0.60374(12) 0.0188(4) Uani 1 1 d . . . . .
C20 C 0.33816(15) 0.34475(10) 0.76706(12) 0.0213(5) Uani 1 1 d . . . . .
H20A H 0.391822 0.322914 0.794810 0.026 Uiso 1 1 calc R U . . .
H20B H 0.291543 0.316362 0.742089 0.026 Uiso 1 1 calc R U . . .
C21 C 0.42082(15) 0.41483(11) 0.90485(13) 0.0251(5) Uani 1 1 d . . . . .
H21 H 0.429636 0.453673 0.885011 0.030 Uiso 1 1 calc R U . . .
C22 C 0.42612(17) 0.42658(12) 0.98691(14) 0.0337(6) Uani 1 1 d . . . . .
H22A H 0.376374 0.449596 0.984373 0.051 Uiso 1 1 calc R U . . .
H22B H 0.478800 0.448150 1.015990 0.051 Uiso 1 1 calc R U . . .
H22C H 0.426576 0.389502 1.012921 0.051 Uiso 1 1 calc R U . . .
C23 C 0.49778(16) 0.37828(12) 0.90839(15) 0.0327(6) Uani 1 1 d . . . . .
H23A H 0.498935 0.375831 0.856625 0.049 Uiso 1 1 calc R U . . .
H23B H 0.492945 0.339051 0.926833 0.049 Uiso 1 1 calc R U . . .
H23C H 0.550762 0.396536 0.943981 0.049 Uiso 1 1 calc R U . . .
C24 C 0.27879(16) 0.33132(11) 0.88682(14) 0.0290(5) Uani 1 1 d . . . . .
H24 H 0.230163 0.311220 0.845219 0.035 Uiso 1 1 calc R U . . .
C25 C 0.23971(18) 0.35554(13) 0.94197(15) 0.0384(7) Uani 1 1 d . . . . .
H25A H 0.197630 0.385722 0.915405 0.058 Uiso 1 1 calc R U . . .
H25B H 0.285140 0.372363 0.987565 0.058 Uiso 1 1 calc R U . . .
H25C H 0.211378 0.324033 0.958197 0.058 Uiso 1 1 calc R U . . .
C26 C 0.34351(19) 0.28316(12) 0.92480(16) 0.0384(7) Uani 1 1 d . . . . .
H26A H 0.364657 0.267144 0.887094 0.058 Uiso 1 1 calc R U . . .
H26B H 0.315822 0.252231 0.942738 0.058 Uiso 1 1 calc R U . . .
H26C H 0.391655 0.299143 0.968986 0.058 Uiso 1 1 calc R U . . .
C27 C 0.46807(14) 0.48361(9) 0.75441(12) 0.0196(4) Uani 1 1 d . . . . .
C28 C 0.53630(15) 0.50275(10) 0.82186(13) 0.0250(5) Uani 1 1 d . . . . .
H28 H 0.524358 0.526659 0.857792 0.030 Uiso 1 1 calc R U . . .
C29 C 0.62037(16) 0.48740(11) 0.83674(14) 0.0282(5) Uani 1 1 d . . . . .
H29 H 0.664828 0.499998 0.883355 0.034 Uiso 1 1 calc R U . . .
C30 C 0.64056(15) 0.45407(11) 0.78490(14) 0.0281(5) Uani 1 1 d . . . . .
H30 H 0.698023 0.442371 0.796387 0.034 Uiso 1 1 calc R U . . .
C31 C 0.57511(15) 0.43794(10) 0.71547(13) 0.0239(5) Uani 1 1 d . . . . .
H31 H 0.588506 0.416186 0.678556 0.029 Uiso 1 1 calc R U . . .
C32 C 0.49069(14) 0.45315(10) 0.69940(12) 0.0197(4) Uani 1 1 d . . . . .
C33A C 0.36655(17) 0.53960(11) 0.78463(17) 0.0216(7) Uani 0.856(5) 1 d . . P B 1
H33A H 0.383376 0.577482 0.769632 0.026 Uiso 0.856(5) 1 calc R U P B 1
H33B H 0.400917 0.533213 0.840398 0.026 Uiso 0.856(5) 1 calc R U P B 1
C33B C 0.3428(11) 0.5505(7) 0.7377(11) 0.0216(7) Uani 0.144(5) 1 d . . P B 2
H33C H 0.322667 0.567276 0.685016 0.026 Uiso 0.144(5) 1 calc R U P B 2
H33D H 0.385131 0.577487 0.773907 0.026 Uiso 0.144(5) 1 calc R U P B 2
C34 C 0.20456(18) 0.59094(12) 0.68059(17) 0.0389(6) Uani 1 1 d . . . . .
H34 H 0.177326 0.564927 0.634758 0.047 Uiso 1 1 calc R U . . .
C35 C 0.1322(2) 0.62804(13) 0.6845(2) 0.0514(8) Uani 1 1 d . . . . .
H35A H 0.096413 0.641902 0.632445 0.077 Uiso 1 1 calc R U . . .
H35B H 0.156222 0.661457 0.718527 0.077 Uiso 1 1 calc R U . . .
H35C H 0.097294 0.604731 0.704934 0.077 Uiso 1 1 calc R U . . .
C36 C 0.2681(2) 0.62889(13) 0.66103(17) 0.0438(7) Uani 1 1 d . . . . .
H36A H 0.311656 0.604047 0.654241 0.066 Uiso 1 1 calc R U . . .
H36B H 0.295780 0.656456 0.703316 0.066 Uiso 1 1 calc R U . . .
H36C H 0.237246 0.650400 0.613056 0.066 Uiso 1 1 calc R U . . .
C38A C 0.2761(4) 0.5472(3) 0.9220(4) 0.0348(11) Uani 0.851(5) 1 d . . P B 1
H38A H 0.243494 0.510811 0.909565 0.052 Uiso 0.851(5) 1 calc R U P B 1
H38B H 0.263470 0.568365 0.961704 0.052 Uiso 0.851(5) 1 calc R U P B 1
H38C H 0.337586 0.538542 0.941407 0.052 Uiso 0.851(5) 1 calc R U P B 1
C37A C 0.2507(2) 0.58515(12) 0.84828(17) 0.0280(7) Uani 0.851(5) 1 d . . P B 1
H37A H 0.189852 0.597306 0.834512 0.034 Uiso 0.851(5) 1 calc R U P B 1
C39A C 0.3042(3) 0.64085(17) 0.8646(2) 0.0359(9) Uani 0.851(5) 1 d . . P B 1
H39D H 0.364929 0.630789 0.880829 0.054 Uiso 0.851(5) 1 calc R U P B 1
H39E H 0.295827 0.662826 0.905933 0.054 Uiso 0.851(5) 1 calc R U P B 1
H39F H 0.286118 0.664644 0.817585 0.054 Uiso 0.851(5) 1 calc R U P B 1
C38B C 0.260(3) 0.556(2) 0.925(3) 0.0348(11) Uani 0.149(5) 1 d . . P B 2
H38D H 0.207953 0.580037 0.907232 0.042 Uiso 0.149(5) 1 calc R U P B 2
H38E H 0.294887 0.565045 0.979190 0.042 Uiso 0.149(5) 1 calc R U P B 2
H38F H 0.243426 0.514677 0.920577 0.042 Uiso 0.149(5) 1 calc R U P B 2
C37B C 0.3104(12) 0.5679(7) 0.8757(10) 0.0280(7) Uani 0.149(5) 1 d . . P B 2
H37B H 0.363986 0.544303 0.898809 0.034 Uiso 0.149(5) 1 calc R U P B 2
C39B C 0.3401(16) 0.6329(11) 0.8864(17) 0.0359(9) Uani 0.149(5) 1 d . . P B 2
H39A H 0.289703 0.658366 0.867835 0.054 Uiso 0.149(5) 1 calc R U P B 2
H39B H 0.375500 0.640404 0.856689 0.054 Uiso 0.149(5) 1 calc R U P B 2
H39C H 0.373580 0.640590 0.941348 0.054 Uiso 0.149(5) 1 calc R U P B 2
C42 C 0.1492(2) 0.22959(14) 0.11307(15) 0.0432(7) Uani 1 1 d . . . . .
H42A H 0.128095 0.269059 0.093815 0.052 Uiso 1 1 calc R U . . .
H42B H 0.108545 0.200789 0.078881 0.052 Uiso 1 1 calc R U . . .
C43 C 0.2358(2) 0.22065(13) 0.11198(16) 0.0467(8) Uani 1 1 d . . . . .
H43A H 0.259052 0.182664 0.135865 0.056 Uiso 1 1 calc R U . . .
H43B H 0.231525 0.220203 0.057818 0.056 Uiso 1 1 calc R U . . .
C44 C 0.3744(2) 0.25959(14) 0.15200(17) 0.0450(7) Uani 1 1 d . . . . .
H44A H 0.370164 0.261025 0.097854 0.054 Uiso 1 1 calc R U . . .
H44B H 0.398760 0.221370 0.174172 0.054 Uiso 1 1 calc R U . . .
C45 C 0.43188(19) 0.30746(14) 0.19802(16) 0.0421(7) Uani 1 1 d . . . . .
H45A H 0.485906 0.306685 0.189320 0.051 Uiso 1 1 calc R U . . .
H45B H 0.403716 0.345397 0.179290 0.051 Uiso 1 1 calc R U . . .
C46 C 0.16393(16) 0.22326(12) 0.41128(14) 0.0321(6) Uani 1 1 d . . . . .
H46A H 0.113114 0.211060 0.421293 0.039 Uiso 1 1 calc R U . . .
H46B H 0.194963 0.252830 0.450615 0.039 Uiso 1 1 calc R U . . .
C47 C 0.22126(17) 0.17155(11) 0.42157(15) 0.0335(6) Uani 1 1 d . . . . .
H47A H 0.237279 0.155350 0.474272 0.040 Uiso 1 1 calc R U . . .
H47B H 0.190703 0.140956 0.383689 0.040 Uiso 1 1 calc R U . . .
C48 C 0.35387(19) 0.14199(12) 0.41843(18) 0.0423(7) Uani 1 1 d . . . . .
H48A H 0.335136 0.119083 0.369931 0.051 Uiso 1 1 calc R U . . .
H48B H 0.355059 0.115905 0.460864 0.051 Uiso 1 1 calc R U . . .
C49 C 0.44089(19) 0.16674(13) 0.43611(18) 0.0445(7) Uani 1 1 d . . . . .
H49A H 0.459480 0.189669 0.484580 0.053 Uiso 1 1 calc R U . . .
H49B H 0.482665 0.134893 0.443206 0.053 Uiso 1 1 calc R U . . .
C50 C 0.51699(18) 0.23267(15) 0.38972(18) 0.0471(8) Uani 1 1 d . . . . .
H50A H 0.565388 0.205193 0.412479 0.056 Uiso 1 1 calc R U . . .
H50B H 0.523824 0.264371 0.427422 0.056 Uiso 1 1 calc R U . . .
C51 C 0.51728(19) 0.25739(15) 0.31575(18) 0.0481(8) Uani 1 1 d . . . . .
H51A H 0.574526 0.274157 0.326000 0.058 Uiso 1 1 calc R U . . .
H51B H 0.507618 0.225418 0.277888 0.058 Uiso 1 1 calc R U . . .
C52 C 0.08657(16) 0.30356(12) 0.33441(17) 0.0370(6) Uani 1 1 d . . . . .
H52A H 0.044610 0.294666 0.357750 0.044 Uiso 1 1 calc R U . . .
H52B H 0.053935 0.315585 0.280120 0.044 Uiso 1 1 calc R U . . .
C53 C 0.14143(18) 0.35364(12) 0.37749(17) 0.0367(6) Uani 1 1 d . . . . .
H53A H 0.104876 0.387110 0.378114 0.044 Uiso 1 1 calc R U . . .
H53B H 0.175838 0.342191 0.431666 0.044 Uiso 1 1 calc R U . . .
C54 C 0.24276(16) 0.42101(10) 0.37307(14) 0.0287(5) Uani 1 1 d . . . . .
H54A H 0.276831 0.414725 0.428911 0.034 Uiso 1 1 calc R U . . .
H54B H 0.202268 0.453404 0.367639 0.034 Uiso 1 1 calc R U . . .
C55 C 0.30062(17) 0.43599(11) 0.33306(15) 0.0316(6) Uani 1 1 d . . . . .
H55A H 0.266413 0.442242 0.277234 0.038 Uiso 1 1 calc R U . . .
H55B H 0.331769 0.472479 0.354855 0.038 Uiso 1 1 calc R U . . .
C56 C 0.41529(18) 0.40422(12) 0.30377(17) 0.0374(6) Uani 1 1 d . . . . .
H56A H 0.442058 0.442693 0.321553 0.045 Uiso 1 1 calc R U . . .
H56B H 0.381299 0.406519 0.247329 0.045 Uiso 1 1 calc R U . . .
C57 C 0.48332(18) 0.35896(13) 0.32004(18) 0.0428(7) Uani 1 1 d . . . . .
H57A H 0.528219 0.373886 0.303286 0.051 Uiso 1 1 calc R U . . .
H57B H 0.510209 0.352458 0.376644 0.051 Uiso 1 1 calc R U . . .

loop_
_atom_site_aniso_label
_atom_site_aniso_U_11
_atom_site_aniso_U_22
_atom_site_aniso_U_33
_atom_site_aniso_U_23
_atom_site_aniso_U_13
_atom_site_aniso_U_12
C58A 0.049(4) 0.046(4) 0.069(4) -0.013(3) 0.017(3) -0.004(3)
C59A 0.087(5) 0.065(5) 0.048(4) -0.011(3) 0.015(4) 0.035(4)
C60A 0.046(3) 0.076(5) 0.055(4) -0.012(3) 0.032(3) 0.007(3)
C61A 0.069(4) 0.058(4) 0.099(5) 0.023(4) 0.067(4) 0.016(3)
C62A 0.050(4) 0.047(4) 0.043(3) 0.004(3) 0.024(3) 0.004(3)
C63A 0.025(3) 0.029(3) 0.059(4) -0.015(3) 0.013(3) 0.002(2)
C64A 0.056(6) 0.050(7) 0.093(7) -0.007(5) 0.048(5) -0.001(4)
C58B 0.114(10) 0.055(7) 0.071(7) -0.022(5) 0.061(7) -0.028(7)
C59B 0.067(7) 0.059(6) 0.047(5) -0.010(5) 0.025(5) -0.007(5)
C60B 0.056(6) 0.050(7) 0.093(7) -0.007(5) 0.048(5) -0.001(4)
C61B 0.049(4) 0.056(5) 0.043(4) -0.007(4) 0.025(4) -0.013(4)
C62B 0.058(5) 0.039(4) 0.042(4) -0.011(3) 0.005(4) -0.001(4)
C63B 0.047(5) 0.058(6) 0.129(9) -0.026(6) 0.046(6) -0.002(4)
C64B 0.112(11) 0.101(10) 0.162(15) 0.039(10) 0.049(10) 0.019(9)
Ni1 0.02025(15) 0.02062(15) 0.01964(14) -0.00235(12) 0.00945(12) -0.00291(12)
B1 0.0203(12) 0.0179(12) 0.0184(11) -0.0003(10) 0.0103(10) -0.0021(10)
K1 0.0215(2) 0.0219(2) 0.0218(2) -0.00265(19) 0.0071(2) 0.00008(19)
P1 0.0200(3) 0.0213(3) 0.0206(3) -0.0003(2) 0.0081(2) -0.0036(2)
N1 0.0221(10) 0.0188(10) 0.0192(9) 0.0015(7) 0.0100(8) -0.0006(8)
O1 0.0338(10) 0.0399(11) 0.0207(9) -0.0032(8) 0.0010(8) -0.0077(8)
P2 0.0238(3) 0.0218(3) 0.0172(3) -0.0008(2) 0.0095(2) -0.0034(2)
N2 0.0235(10) 0.0172(9) 0.0158(9) -0.0010(7) 0.0087(8) -0.0005(8)
O2 0.0419(11) 0.0336(10) 0.0294(9) -0.0096(8) 0.0152(8) 0.0014(8)
N3 0.0222(10) 0.0174(9) 0.0232(9) -0.0031(7) 0.0125(8) -0.0021(8)
P3 0.0226(3) 0.0199(3) 0.0265(3) -0.0026(2) 0.0125(3) -0.0010(2)
O3 0.0321(10) 0.0205(9) 0.0354(10) 0.0031(7) 0.0103(8) 0.0012(7)
N4 0.0216(9) 0.0165(9) 0.0173(9) 0.0003(7) 0.0074(8) 0.0004(7)
C1 0.0235(12) 0.0167(11) 0.0167(10) -0.0017(8) 0.0085(9) 0.0001(9)
C2 0.0256(12) 0.0226(12) 0.0233(11) 0.0027(9) 0.0090(10) -0.0002(9)
C3 0.0346(14) 0.0240(13) 0.0265(12) 0.0070(10) 0.0114(11) 0.0026(10)
C4 0.0357(14) 0.0261(13) 0.0310(13) 0.0078(10) 0.0182(12) -0.0031(11)
C5 0.0266(12) 0.0276(13) 0.0248(12) -0.0006(10) 0.0147(10) -0.0026(10)
C6 0.0251(12) 0.0185(11) 0.0185(11) -0.0004(9) 0.0092(9) 0.0012(9)
C7 0.0232(12) 0.0252(12) 0.0208(11) 0.0023(9) 0.0053(9) -0.0073(10)
O4 0.0292(10) 0.0421(11) 0.0358(10) 0.0009(9) 0.0066(8) 0.0099(8)
N5 0.0208(10) 0.0260(11) 0.0311(11) -0.0033(9) 0.0068(9) -0.0044(8)
O5 0.0300(9) 0.0213(9) 0.0304(9) -0.0060(7) 0.0142(8) -0.0021(7)
N6 0.0310(12) 0.0430(14) 0.0382(13) -0.0020(10) 0.0203(11) 0.0026(10)
C40 0.0261(13) 0.0326(14) 0.0312(13) -0.0002(11) 0.0018(11) -0.0098(11)
C41 0.0287(14) 0.0366(15) 0.0326(14) -0.0010(12) -0.0012(11) -0.0107(12)
O6 0.0304(9) 0.0253(9) 0.0303(9) -0.0001(7) 0.0152(8) -0.0041(7)
C9 0.0306(14) 0.0227(13) 0.0391(14) -0.0001(11) 0.0125(12) -0.0062(10)
C8 0.0250(12) 0.0252(13) 0.0279(12) -0.0029(10) 0.0128(10) -0.0047(10)
C10 0.0343(14) 0.0355(15) 0.0302(13) -0.0116(11) 0.0147(12) -0.0096(12)
C11 0.0210(12) 0.0274(13) 0.0276(12) -0.0008(10) 0.0068(10) -0.0012(10)
C13 0.0287(14) 0.0289(14) 0.0389(15) -0.0018(11) 0.0085(12) 0.0008(11)
C12 0.0252(13) 0.0368(16) 0.0493(17) 0.0033(13) 0.0179(13) 0.0001(11)
C14 0.0183(11) 0.0202(11) 0.0156(10) -0.0023(8) 0.0044(9) 0.0015(9)
C16 0.0221(12) 0.0205(12) 0.0237(12) -0.0059(9) 0.0004(10) 0.0012(9)
C15 0.0236(12) 0.0194(11) 0.0205(11) -0.0006(9) 0.0059(9) -0.0009(9)
C18 0.0216(11) 0.0269(12) 0.0162(10) -0.0004(9) 0.0054(9) 0.0047(9)
C17 0.0247(12) 0.0304(13) 0.0153(11) -0.0061(9) 0.0038(9) 0.0052(10)
C19 0.0172(10) 0.0202(11) 0.0161(10) -0.0011(8) 0.0035(9) 0.0026(9)
C20 0.0263(12) 0.0198(11) 0.0167(10) 0.0002(9) 0.0072(9) -0.0016(9)
C21 0.0244(12) 0.0284(13) 0.0208(11) -0.0020(10) 0.0070(10) -0.0050(10)
C22 0.0333(14) 0.0437(16) 0.0232(12) -0.0080(11) 0.0098(11) -0.0065(12)
C23 0.0252(13) 0.0408(16) 0.0312(13) -0.0026(12) 0.0101(11) -0.0029(11)
C24 0.0340(14) 0.0321(14) 0.0209(12) 0.0013(10) 0.0107(10) -0.0100(11)
C25 0.0382(15) 0.0510(18) 0.0329(14) 0.0058(13) 0.0214(13) -0.0068(13)
C26 0.0576(19) 0.0275(14) 0.0353(15) 0.0061(11) 0.0236(14) -0.0025(13)
C27 0.0221(11) 0.0177(11) 0.0209(11) 0.0009(9) 0.0104(9) -0.0030(9)
C28 0.0287(13) 0.0271(13) 0.0212(11) -0.0018(9) 0.0118(10) -0.0062(10)
C29 0.0266(13) 0.0320(14) 0.0230(12) 0.0023(10) 0.0065(10) -0.0080(11)
C30 0.0220(12) 0.0317(14) 0.0293(13) 0.0075(11) 0.0085(10) 0.0001(10)
C31 0.0259(12) 0.0228(12) 0.0246(12) 0.0039(9) 0.0114(10) 0.0004(9)
C32 0.0229(11) 0.0186(11) 0.0196(10) 0.0014(9) 0.0104(9) -0.0027(9)
C33A 0.0256(14) 0.0172(13) 0.0231(16) -0.0040(11) 0.0107(12) -0.0024(11)
C33B 0.0256(14) 0.0172(13) 0.0231(16) -0.0040(11) 0.0107(12) -0.0024(11)
C34 0.0377(16) 0.0314(15) 0.0456(16) 0.0010(12) 0.0142(13) 0.0007(12)
C35 0.0478(19) 0.0361(17) 0.071(2) -0.0050(16) 0.0239(17) 0.0018(14)
C36 0.0524(19) 0.0353(16) 0.0447(17) 0.0046(13) 0.0200(15) -0.0003(14)
C38A 0.052(3) 0.026(3) 0.0322(15) -0.0074(16) 0.022(2) -0.002(2)
C37A 0.0354(17) 0.0221(15) 0.0338(16) -0.0086(12) 0.0215(14) -0.0039(12)
C39A 0.048(3) 0.0287(18) 0.040(2) -0.0132(16) 0.027(2) -0.0089(19)
C38B 0.052(3) 0.026(3) 0.0322(15) -0.0074(16) 0.022(2) -0.002(2)
C37B 0.0354(17) 0.0221(15) 0.0338(16) -0.0086(12) 0.0215(14) -0.0039(12)
C39B 0.048(3) 0.0287(18) 0.040(2) -0.0132(16) 0.027(2) -0.0089(19)
C42 0.0560(19) 0.0428(17) 0.0205(13) -0.0053(12) 0.0036(13) -0.0131(15)
C43 0.071(2) 0.0379(17) 0.0312(15) -0.0141(13) 0.0201(15) -0.0057(15)
C44 0.0546(19) 0.0529(19) 0.0384(16) -0.0052(14) 0.0299(15) 0.0116(15)
C45 0.0415(16) 0.0549(19) 0.0417(16) -0.0023(14) 0.0291(14) 0.0027(14)
C46 0.0310(14) 0.0371(15) 0.0285(13) -0.0034(11) 0.0119(11) -0.0114(12)
C47 0.0375(15) 0.0298(14) 0.0283(13) 0.0021(11) 0.0074(12) -0.0115(12)
C48 0.0472(18) 0.0219(14) 0.0497(18) 0.0015(12) 0.0100(14) 0.0067(12)
C49 0.0414(17) 0.0336(16) 0.0498(18) 0.0070(13) 0.0081(14) 0.0169(13)
C50 0.0238(14) 0.062(2) 0.0502(18) 0.0050(16) 0.0086(13) 0.0118(14)
C51 0.0318(16) 0.064(2) 0.0555(19) 0.0012(16) 0.0244(15) 0.0142(15)
C52 0.0244(13) 0.0368(16) 0.0536(17) -0.0015(13) 0.0194(13) 0.0022(11)
C53 0.0379(15) 0.0310(14) 0.0515(17) -0.0070(13) 0.0284(14) 0.0029(12)
C54 0.0355(14) 0.0187(12) 0.0295(13) -0.0052(10) 0.0101(11) 0.0023(10)
C55 0.0409(15) 0.0191(12) 0.0324(13) -0.0006(10) 0.0118(12) -0.0032(11)
C56 0.0438(16) 0.0334(15) 0.0438(16) -0.0049(12) 0.0267(14) -0.0154(12)
C57 0.0309(15) 0.0533(19) 0.0501(17) -0.0089(15) 0.0223(14) -0.0168(14)

loop_
_atom_type_symbol
_atom_type_description
_atom_type_scat_dispersion_real
_atom_type_scat_dispersion_imag
_atom_type_scat_source
C C 0.0033 0.0016 'International Tables Vol C Tables 4.2.6.8 and 6.1.1.4'
H H 0.0000 0.0000 'International Tables Vol C Tables 4.2.6.8 and 6.1.1.4'
B B 0.0013 0.0007 'International Tables Vol C Tables 4.2.6.8 and 6.1.1.4'
K K 0.2009 0.2494 'International Tables Vol C Tables 4.2.6.8 and 6.1.1.4'
N N 0.0061 0.0033 'International Tables Vol C Tables 4.2.6.8 and 6.1.1.4'
Ni Ni 0.3393 1.1124 'International Tables Vol C Tables 4.2.6.8 and 6.1.1.4'
O O 0.0106 0.0060 'International Tables Vol C Tables 4.2.6.8 and 6.1.1.4'
P P 0.1023 0.0942 'International Tables Vol C Tables 4.2.6.8 and 6.1.1.4'

loop_
_geom_angle_atom_site_label_1
_geom_angle_atom_site_label_2
_geom_angle_atom_site_label_3
_geom_angle
_geom_angle_site_symmetry_1
_geom_angle_site_symmetry_3
_geom_angle_publ_flag
C63A C58A C59A 120.1(6) . . ?
C63A C58A H58A 119.9 . . ?
C59A C58A H58A 119.9 . . ?
C60A C59A C58A 120.2(6) . . ?
C60A C59A H59A 119.9 . . ?
C58A C59A H59A 119.9 . . ?
C61A C60A C59A 117.9(6) . . ?
C61A C60A H60A 121.0 . . ?
C59A C60A H60A 121.0 . . ?
C60A C61A C62A 122.6(6) . . ?
C60A C61A H61A 118.7 . . ?
C62A C61A H61A 118.7 . . ?
C63A C62A C61A 120.4(7) . . ?
C63A C62A H62A 119.8 . . ?
C61A C62A H62A 119.8 . . ?
C62A C63A C58A 117.7(7) . . ?
C62A C63A C64A 120.7(14) . . ?
C58A C63A C64A 121.4(15) . . ?
C63A C64A H64A 109.5 . . ?
C63A C64A H64B 109.5 . . ?
H64A C64A H64B 109.5 . . ?
C63A C64A H64C 109.5 . . ?
H64A C64A H64C 109.5 . . ?
H64B C64A H64C 109.5 . . ?
C59B C58B C63B 116.4(10) . . ?
C59B C58B H58B 121.8 . . ?
C63B C58B H58B 121.8 . . ?
C60B C59B C58B 130(3) . . ?
C60B C59B H59B 115.0 . . ?
C58B C59B H59B 115.0 . . ?
C59B C60B C61B 115(4) . . ?
C59B C60B H60B 122.6 . . ?
C61B C60B H60B 122.6 . . ?
C62B C61B C60B 116(2) . . ?
C62B C61B H61B 121.9 . . ?
C60B C61B H61B 121.9 . . ?
C63B C62B C61B 123.6(8) . . ?
C63B C62B H62B 118.2 . . ?
C61B C62B H62B 118.2 . . ?
C62B C63B C64B 128.7(12) . . ?
C62B C63B C58B 118.6(9) . . ?
C64B C63B C58B 112.7(11) . . ?
C63B C64B H64D 109.5 . . ?
C63B C64B H64E 109.5 . . ?
H64D C64B H64E 109.5 . . ?
C63B C64B H64F 109.5 . . ?
H64D C64B H64F 109.5 . . ?
H64E C64B H64F 109.5 . . ?
P1 Ni1 P3 117.72(3) . . ?
P1 Ni1 P2 118.64(3) . . ?
P3 Ni1 P2 117.66(3) . . ?
P1 Ni1 B1 82.08(7) . . ?
P3 Ni1 B1 81.86(7) . . ?
P2 Ni1 B1 81.51(7) . . ?
P1 Ni1 H1 97.9(10) . . ?
P3 Ni1 H1 99.4(10) . . ?
P2 Ni1 H1 97.3(10) . . ?
B1 Ni1 H1 178.5(10) . . ?
N1 B1 N3 111.53(17) . . ?
N1 B1 N2 112.39(17) . . ?
N3 B1 N2 111.96(18) . . ?
N1 B1 Ni1 106.90(14) . . ?
N3 B1 Ni1 106.70(13) . . ?
N2 B1 Ni1 106.95(13) . . ?
O1 K1 O3 90.52(5) . . ?
O1 K1 O6 138.52(5) . . ?
O3 K1 O6 127.42(5) . . ?
O1 K1 O5 98.43(5) . . ?
O3 K1 O5 105.40(5) . . ?
O6 K1 O5 59.37(5) . . ?
O1 K1 O4 112.31(6) . . ?
O3 K1 O4 57.97(5) . . ?
O6 K1 O4 103.15(5) . . ?
O5 K1 O4 144.03(5) . . ?
O1 K1 O2 59.99(5) . . ?
O3 K1 O2 127.36(5) . . ?
O6 K1 O2 99.12(5) . . ?
O5 K1 O2 120.34(5) . . ?
O4 K1 O2 91.96(5) . . ?
O1 K1 N5 61.31(5) . . ?
O3 K1 N5 60.96(5) . . ?
O6 K1 N5 118.72(5) . . ?
O5 K1 N5 60.52(5) . . ?
O4 K1 N5 118.53(6) . . ?
O2 K1 N5 120.50(6) . . ?
O1 K1 N6 118.90(6) . . ?
O3 K1 N6 117.14(6) . . ?
O6 K1 N6 62.56(6) . . ?
O5 K1 N6 121.03(6) . . ?
O4 K1 N6 59.54(6) . . ?
O2 K1 N6 60.07(6) . . ?
N5 K1 N6 178.06(6) . . ?
C7 P1 C11 101.34(11) . . ?
C7 P1 C8 99.60(11) . . ?
C11 P1 C8 101.50(11) . . ?
C7 P1 Ni1 105.30(8) . . ?
C11 P1 Ni1 120.39(8) . . ?
C8 P1 Ni1 124.52(8) . . ?
C1 N1 C7 115.68(18) . . ?
C1 N1 B1 123.05(18) . . ?
C7 N1 B1 120.21(17) . . ?
C42 O1 C41 111.7(2) . . ?
C42 O1 K1 117.26(15) . . ?
C41 O1 K1 116.79(14) . . ?
C20 P2 C24 98.75(11) . . ?
C20 P2 C21 102.77(11) . . ?
C24 P2 C21 105.66(11) . . ?
C20 P2 Ni1 101.58(7) . . ?
C24 P2 Ni1 121.01(9) . . ?
C21 P2 Ni1 122.35(8) . . ?
C14 N2 C20 114.70(18) . . ?
C14 N2 B1 122.56(17) . . ?
C20 N2 B1 118.84(16) . . ?
C43 O2 C44 111.3(2) . . ?
C43 O2 K1 110.64(15) . . ?
C44 O2 K1 114.76(15) . . ?
C27 N3 C33A 114.32(19) . . ?
C27 N3 C33B 125.2(6) . . ?
C27 N3 B1 123.00(18) . . ?
C33A N3 B1 119.93(18) . . ?
C33B N3 B1 109.8(7) . . ?
C33A P3 C37A 102.01(13) . . ?
C33B P3 C34 78.4(6) . . ?
C33A P3 C34 103.54(13) . . ?
C37A P3 C34 102.77(13) . . ?
C33B P3 C37B 97.4(8) . . ?
C34 P3 C37B 123.5(5) . . ?
C33B P3 Ni1 109.0(5) . . ?
C33A P3 Ni1 103.32(9) . . ?
C37A P3 Ni1 120.91(9) . . ?
C34 P3 Ni1 121.34(9) . . ?
C37B P3 Ni1 113.3(5) . . ?
C48 O3 C47 112.9(2) . . ?
C48 O3 K1 117.91(16) . . ?
C47 O3 K1 120.82(14) . . ?
C19 N4 C32 119.43(17) . . ?
C19 N4 C6 118.67(18) . . ?
C32 N4 C6 120.16(18) . . ?
N1 C1 C2 124.1(2) . . ?
N1 C1 C6 119.53(19) . . ?
C2 C1 C6 116.39(19) . . ?
C3 C2 C1 121.4(2) . . ?
C3 C2 H2 119.3 . . ?
C1 C2 H2 119.3 . . ?
C2 C3 C4 121.1(2) . . ?
C2 C3 H3 119.5 . . ?
C4 C3 H3 119.5 . . ?
C5 C4 C3 118.6(2) . . ?
C5 C4 H4 120.7 . . ?
C3 C4 H4 120.7 . . ?
C4 C5 C6 121.1(2) . . ?
C4 C5 H5 119.5 . . ?
C6 C5 H5 119.5 . . ?
C5 C6 C1 121.1(2) . . ?
C5 C6 N4 119.4(2) . . ?
C1 C6 N4 119.26(19) . . ?
N1 C7 P1 108.95(15) . . ?
N1 C7 H7A 109.9 . . ?
P1 C7 H7A 109.9 . . ?
N1 C7 H7B 109.9 . . ?
P1 C7 H7B 109.9 . . ?
H7A C7 H7B 108.3 . . ?
C49 O4 C50 111.9(2) . . ?
C49 O4 K1 117.17(15) . . ?
C50 O4 K1 113.03(16) . . ?
C52 N5 C46 109.3(2) . . ?
C52 N5 C40 109.7(2) . . ?
C46 N5 C40 111.20(19) . . ?
C52 N5 K1 110.73(14) . . ?
C46 N5 K1 106.20(14) . . ?
C40 N5 K1 109.63(14) . . ?
C53 O5 C54 110.24(18) . . ?
C53 O5 K1 116.73(14) . . ?
C54 O5 K1 116.92(13) . . ?
C51 N6 C45 110.2(2) . . ?
C51 N6 C57 109.8(2) . . ?
C45 N6 C57 110.1(2) . . ?
C51 N6 K1 111.96(17) . . ?
C45 N6 K1 109.47(16) . . ?
C57 N6 K1 105.08(14) . . ?
N5 C40 C41 113.2(2) . . ?
N5 C40 H40A 108.9 . . ?
C41 C40 H40A 108.9 . . ?
N5 C40 H40B 108.9 . . ?
C41 C40 H40B 108.9 . . ?
H40A C40 H40B 107.7 . . ?
O1 C41 C40 109.1(2) . . ?
O1 C41 H41A 109.9 . . ?
C40 C41 H41A 109.9 . . ?
O1 C41 H41B 109.9 . . ?
C40 C41 H41B 109.9 . . ?
H41A C41 H41B 108.3 . . ?
C56 O6 C55 109.53(19) . . ?
C56 O6 K1 112.86(14) . . ?
C55 O6 K1 115.81(14) . . ?
C8 C9 H9A 109.5 . . ?
C8 C9 H9B 109.5 . . ?
H9A C9 H9B 109.5 . . ?
C8 C9 H9C 109.5 . . ?
H9A C9 H9C 109.5 . . ?
H9B C9 H9C 109.5 . . ?
C10 C8 C9 109.5(2) . . ?
C10 C8 P1 115.95(18) . . ?
C9 C8 P1 113.75(16) . . ?
C10 C8 H8 105.6 . . ?
C9 C8 H8 105.6 . . ?
P1 C8 H8 105.6 . . ?
C8 C10 H10A 109.5 . . ?
C8 C10 H10B 109.5 . . ?
H10A C10 H10B 109.5 . . ?
C8 C10 H10C 109.5 . . ?
H10A C10 H10C 109.5 . . ?
H10B C10 H10C 109.5 . . ?
C13 C11 C12 108.7(2) . . ?
C13 C11 P1 111.34(17) . . ?
C12 C11 P1 110.35(17) . . ?
C13 C11 H11 108.8 . . ?
C12 C11 H11 108.8 . . ?
P1 C11 H11 108.8 . . ?
C11 C13 H13A 109.5 . . ?
C11 C13 H13B 109.5 . . ?
H13A C13 H13B 109.5 . . ?
C11 C13 H13C 109.5 . . ?
H13A C13 H13C 109.5 . . ?
H13B C13 H13C 109.5 . . ?
C11 C12 H12A 109.5 . . ?
C11 C12 H12B 109.5 . . ?
H12A C12 H12B 109.5 . . ?
C11 C12 H12C 109.5 . . ?
H12A C12 H12C 109.5 . . ?
H12B C12 H12C 109.5 . . ?
N2 C14 C15 124.5(2) . . ?
N2 C14 C19 118.79(19) . . ?
C15 C14 C19 116.67(19) . . ?
C17 C16 C15 120.9(2) . . ?
C17 C16 H16 119.6 . . ?
C15 C16 H16 119.6 . . ?
C16 C15 C14 121.3(2) . . ?
C16 C15 H15 119.3 . . ?
C14 C15 H15 119.3 . . ?
C19 C18 C17 121.1(2) . . ?
C19 C18 H18 119.5 . . ?
C17 C18 H18 119.5 . . ?
C16 C17 C18 118.6(2) . . ?
C16 C17 H17 120.7 . . ?
C18 C17 H17 120.7 . . ?
C18 C19 N4 119.6(2) . . ?
C18 C19 C14 121.0(2) . . ?
N4 C19 C14 119.36(18) . . ?
N2 C20 P2 108.54(15) . . ?
N2 C20 H20A 110.0 . . ?
P2 C20 H20A 110.0 . . ?
N2 C20 H20B 110.0 . . ?
P2 C20 H20B 110.0 . . ?
H20A C20 H20B 108.4 . . ?
C22 C21 C23 109.7(2) . . ?
C22 C21 P2 114.19(16) . . ?
C23 C21 P2 116.81(17) . . ?
C22 C21 H21 105.0 . . ?
C23 C21 H21 105.0 . . ?
P2 C21 H21 105.0 . . ?
C21 C22 H22A 109.5 . . ?
C21 C22 H22B 109.5 . . ?
H22A C22 H22B 109.5 . . ?
C21 C22 H22C 109.5 . . ?
H22A C22 H22C 109.5 . . ?
H22B C22 H22C 109.5 . . ?
C21 C23 H23A 109.5 . . ?
C21 C23 H23B 109.5 . . ?
H23A C23 H23B 109.5 . . ?
C21 C23 H23C 109.5 . . ?
H23A C23 H23C 109.5 . . ?
H23B C23 H23C 109.5 . . ?
C26 C24 C25 111.6(2) . . ?
C26 C24 P2 117.25(18) . . ?
C25 C24 P2 112.51(18) . . ?
C26 C24 H24 104.7 . . ?
C25 C24 H24 104.7 . . ?
P2 C24 H24 104.7 . . ?
C24 C25 H25A 109.5 . . ?
C24 C25 H25B 109.5 . . ?
H25A C25 H25B 109.5 . . ?
C24 C25 H25C 109.5 . . ?
H25A C25 H25C 109.5 . . ?
H25B C25 H25C 109.5 . . ?
C24 C26 H26A 109.5 . . ?
C24 C26 H26B 109.5 . . ?
H26A C26 H26B 109.5 . . ?
C24 C26 H26C 109.5 . . ?
H26A C26 H26C 109.5 . . ?
H26B C26 H26C 109.5 . . ?
N3 C27 C28 124.4(2) . . ?
N3 C27 C32 119.00(19) . . ?
C28 C27 C32 116.6(2) . . ?
C29 C28 C27 121.3(2) . . ?
C29 C28 H28 119.3 . . ?
C27 C28 H28 119.3 . . ?
C30 C29 C28 121.0(2) . . ?
C30 C29 H29 119.5 . . ?
C28 C29 H29 119.5 . . ?
C29 C30 C31 118.7(2) . . ?
C29 C30 H30 120.6 . . ?
C31 C30 H30 120.6 . . ?
C32 C31 C30 121.0(2) . . ?
C32 C31 H31 119.5 . . ?
C30 C31 H31 119.5 . . ?
C31 C32 C27 120.9(2) . . ?
C31 C32 N4 119.80(19) . . ?
C27 C32 N4 119.07(19) . . ?
N3 C33A P3 108.79(17) . . ?
N3 C33A H33A 109.9 . . ?
P3 C33A H33A 109.9 . . ?
N3 C33A H33B 109.9 . . ?
P3 C33A H33B 109.9 . . ?
H33A C33A H33B 108.3 . . ?
N3 C33B P3 107.9(9) . . ?
N3 C33B H33C 110.1 . . ?
P3 C33B H33C 110.1 . . ?
N3 C33B H33D 110.1 . . ?
P3 C33B H33D 110.1 . . ?
H33C C33B H33D 108.4 . . ?
C35 C34 C36 110.2(2) . . ?
C35 C34 P3 113.0(2) . . ?
C36 C34 P3 116.3(2) . . ?
C35 C34 H34 105.4 . . ?
C36 C34 H34 105.4 . . ?
P3 C34 H34 105.4 . . ?
C34 C35 H35A 109.5 . . ?
C34 C35 H35B 109.5 . . ?
H35A C35 H35B 109.5 . . ?
C34 C35 H35C 109.5 . . ?
H35A C35 H35C 109.5 . . ?
H35B C35 H35C 109.5 . . ?
C34 C36 H36A 109.5 . . ?
C34 C36 H36B 109.5 . . ?
H36A C36 H36B 109.5 . . ?
C34 C36 H36C 109.5 . . ?
H36A C36 H36C 109.5 . . ?
H36B C36 H36C 109.5 . . ?
C37A C38A H38A 109.5 . . ?
C37A C38A H38B 109.5 . . ?
H38A C38A H38B 109.5 . . ?
C37A C38A H38C 109.5 . . ?
H38A C38A H38C 109.5 . . ?
H38B C38A H38C 109.5 . . ?
C39A C37A C38A 110.8(4) . . ?
C39A C37A P3 115.6(2) . . ?
C38A C37A P3 109.6(2) . . ?
C39A C37A H37A 106.8 . . ?
C38A C37A H37A 106.8 . . ?
P3 C37A H37A 106.8 . . ?
C37A C39A H39D 109.5 . . ?
C37A C39A H39E 109.5 . . ?
H39D C39A H39E 109.5 . . ?
C37A C39A H39F 109.5 . . ?
H39D C39A H39F 109.5 . . ?
H39E C39A H39F 109.5 . . ?
C37B C38B H38D 109.5 . . ?
C37B C38B H38E 109.5 . . ?
H38D C38B H38E 109.5 . . ?
C37B C38B H38F 109.5 . . ?
H38D C38B H38F 109.5 . . ?
H38E C38B H38F 109.5 . . ?
C38B C37B C39B 109(2) . . ?
C38B C37B P3 113(2) . . ?
C39B C37B P3 116.2(14) . . ?
C38B C37B H37B 105.7 . . ?
C39B C37B H37B 105.7 . . ?
P3 C37B H37B 105.7 . . ?
C37B C39B H39A 109.5 . . ?
C37B C39B H39B 109.5 . . ?
H39A C39B H39B 109.5 . . ?
C37B C39B H39C 109.5 . . ?
H39A C39B H39C 109.5 . . ?
H39B C39B H39C 109.5 . . ?
O1 C42 C43 109.0(2) . . ?
O1 C42 H42A 109.9 . . ?
C43 C42 H42A 109.9 . . ?
O1 C42 H42B 109.9 . . ?
C43 C42 H42B 109.9 . . ?
H42A C42 H42B 108.3 . . ?
O2 C43 C42 109.9(2) . . ?
O2 C43 H43A 109.7 . . ?
C42 C43 H43A 109.7 . . ?
O2 C43 H43B 109.7 . . ?
C42 C43 H43B 109.7 . . ?
H43A C43 H43B 108.2 . . ?
O2 C44 C45 109.6(2) . . ?
O2 C44 H44A 109.7 . . ?
C45 C44 H44A 109.8 . . ?
O2 C44 H44B 109.7 . . ?
C45 C44 H44B 109.7 . . ?
H44A C44 H44B 108.2 . . ?
N6 C45 C44 112.7(2) . . ?
N6 C45 H45A 109.0 . . ?
C44 C45 H45A 109.0 . . ?
N6 C45 H45B 109.0 . . ?
C44 C45 H45B 109.0 . . ?
H45A C45 H45B 107.8 . . ?
N5 C46 C47 114.8(2) . . ?
N5 C46 H46A 108.6 . . ?
C47 C46 H46A 108.6 . . ?
N5 C46 H46B 108.6 . . ?
C47 C46 H46B 108.6 . . ?
H46A C46 H46B 107.6 . . ?
O3 C47 C46 109.4(2) . . ?
O3 C47 H47A 109.8 . . ?
C46 C47 H47A 109.8 . . ?
O3 C47 H47B 109.8 . . ?
C46 C47 H47B 109.8 . . ?
H47A C47 H47B 108.2 . . ?
O3 C48 C49 108.3(2) . . ?
O3 C48 H48A 110.0 . . ?
C49 C48 H48A 110.0 . . ?
O3 C48 H48B 110.0 . . ?
C49 C48 H48B 110.0 . . ?
H48A C48 H48B 108.4 . . ?
O4 C49 C48 108.8(2) . . ?
O4 C49 H49A 109.9 . . ?
C48 C49 H49A 109.9 . . ?
O4 C49 H49B 109.9 . . ?
C48 C49 H49B 109.9 . . ?
H49A C49 H49B 108.3 . . ?
O4 C50 C51 109.0(2) . . ?
O4 C50 H50A 109.9 . . ?
C51 C50 H50A 109.9 . . ?
O4 C50 H50B 109.9 . . ?
C51 C50 H50B 109.9 . . ?
H50A C50 H50B 108.3 . . ?
N6 C51 C50 113.6(2) . . ?
N6 C51 H51A 108.8 . . ?
C50 C51 H51A 108.8 . . ?
N6 C51 H51B 108.8 . . ?
C50 C51 H51B 108.8 . . ?
H51A C51 H51B 107.7 . . ?
N5 C52 C53 114.3(2) . . ?
N5 C52 H52A 108.7 . . ?
C53 C52 H52A 108.7 . . ?
N5 C52 H52B 108.7 . . ?
C53 C52 H52B 108.7 . . ?
H52A C52 H52B 107.6 . . ?
O5 C53 C52 108.3(2) . . ?
O5 C53 H53A 110.0 . . ?
C52 C53 H53A 110.0 . . ?
O5 C53 H53B 110.0 . . ?
C52 C53 H53B 110.0 . . ?
H53A C53 H53B 108.4 . . ?
O5 C54 C55 109.09(19) . . ?
O5 C54 H54A 109.9 . . ?
C55 C54 H54A 109.9 . . ?
O5 C54 H54B 109.9 . . ?
C55 C54 H54B 109.9 . . ?
H54A C54 H54B 108.3 . . ?
O6 C55 C54 109.7(2) . . ?
O6 C55 H55A 109.7 . . ?
C54 C55 H55A 109.7 . . ?
O6 C55 H55B 109.7 . . ?
C54 C55 H55B 109.7 . . ?
H55A C55 H55B 108.2 . . ?
O6 C56 C57 109.8(2) . . ?
O6 C56 H56A 109.7 . . ?
C57 C56 H56A 109.7 . . ?
O6 C56 H56B 109.7 . . ?
C57 C56 H56B 109.7 . . ?
H56A C56 H56B 108.2 . . ?
N6 C57 C56 114.2(2) . . ?
N6 C57 H57A 108.7 . . ?
C56 C57 H57A 108.7 . . ?
N6 C57 H57B 108.7 . . ?
C56 C57 H57B 108.7 . . ?
H57A C57 H57B 107.6 . . ?

loop_
_geom_bond_atom_site_label_1
_geom_bond_atom_site_label_2
_geom_bond_distance
_geom_bond_site_symmetry_2
_geom_bond_publ_flag
C58A C63A 1.369(8) . ?
C58A C59A 1.394(9) . ?
C58A H58A 0.9500 . ?
C59A C60A 1.377(9) . ?
C59A H59A 0.9500 . ?
C60A C61A 1.292(9) . ?
C60A H60A 0.9500 . ?
C61A C62A 1.388(8) . ?
C61A H61A 0.9500 . ?
C62A C63A 1.352(9) . ?
C62A H62A 0.9500 . ?
C63A C64A 1.55(4) . ?
C64A H64A 0.9800 . ?
C64A H64B 0.9800 . ?
C64A H64C 0.9800 . ?
C58B C59B 1.303(15) . ?
C58B C63B 1.517(15) . ?
C58B H58B 0.9500 . ?
C59B C60B 1.24(5) . ?
C59B H59B 0.9500 . ?
C60B C61B 1.54(6) . ?
C60B H60B 0.9500 . ?
C61B C62B 1.425(11) . ?
C61B H61B 0.9500 . ?
C62B C63B 1.244(12) . ?
C62B H62B 0.9500 . ?
C63B C64B 1.375(14) . ?
C64B H64D 0.9800 . ?
C64B H64E 0.9800 . ?
C64B H64F 0.9800 . ?
Ni1 P1 2.1326(7) . ?
Ni1 P3 2.1502(7) . ?
Ni1 P2 2.1522(7) . ?
Ni1 B1 2.235(2) . ?
Ni1 H1 1.53(3) . ?
B1 N1 1.572(3) . ?
B1 N3 1.576(3) . ?
B1 N2 1.582(3) . ?
K1 O1 2.7832(17) . ?
K1 O3 2.7967(17) . ?
K1 O6 2.8026(17) . ?
K1 O5 2.8384(16) . ?
K1 O4 2.8880(18) . ?
K1 O2 2.8976(17) . ?
K1 N5 2.945(2) . ?
K1 N6 3.014(2) . ?
P1 C7 1.842(2) . ?
P1 C11 1.871(2) . ?
P1 C8 1.875(2) . ?
N1 C1 1.383(3) . ?
N1 C7 1.453(3) . ?
O1 C42 1.421(3) . ?
O1 C41 1.429(3) . ?
P2 C20 1.831(2) . ?
P2 C24 1.873(2) . ?
P2 C21 1.881(2) . ?
N2 C14 1.381(3) . ?
N2 C20 1.458(3) . ?
O2 C43 1.421(3) . ?
O2 C44 1.422(3) . ?
N3 C27 1.378(3) . ?
N3 C33A 1.460(3) . ?
N3 C33B 1.481(16) . ?
P3 C33B 1.825(16) . ?
P3 C33A 1.826(3) . ?
P3 C37A 1.856(3) . ?
P3 C34 1.898(3) . ?
P3 C37B 1.997(17) . ?
O3 C48 1.419(3) . ?
O3 C47 1.422(3) . ?
N4 C19 1.415(3) . ?
N4 C32 1.418(3) . ?
N4 C6 1.420(3) . ?
C1 C2 1.409(3) . ?
C1 C6 1.418(3) . ?
C2 C3 1.386(3) . ?
C2 H2 0.9500 . ?
C3 C4 1.387(3) . ?
C3 H3 0.9500 . ?
C4 C5 1.386(3) . ?
C4 H4 0.9500 . ?
C5 C6 1.388(3) . ?
C5 H5 0.9500 . ?
C7 H7A 0.9900 . ?
C7 H7B 0.9900 . ?
O4 C49 1.422(3) . ?
O4 C50 1.429(3) . ?
N5 C52 1.466(3) . ?
N5 C46 1.468(3) . ?
N5 C40 1.469(3) . ?
O5 C53 1.422(3) . ?
O5 C54 1.425(3) . ?
N6 C51 1.468(4) . ?
N6 C45 1.469(3) . ?
N6 C57 1.479(4) . ?
C40 C41 1.503(4) . ?
C40 H40A 0.9900 . ?
C40 H40B 0.9900 . ?
C41 H41A 0.9900 . ?
C41 H41B 0.9900 . ?
O6 C56 1.427(3) . ?
O6 C55 1.427(3) . ?
C9 C8 1.534(3) . ?
C9 H9A 0.9800 . ?
C9 H9B 0.9800 . ?
C9 H9C 0.9800 . ?
C8 C10 1.529(3) . ?
C8 H8 1.0000 . ?
C10 H10A 0.9800 . ?
C10 H10B 0.9800 . ?
C10 H10C 0.9800 . ?
C11 C13 1.523(3) . ?
C11 C12 1.528(3) . ?
C11 H11 1.0000 . ?
C13 H13A 0.9800 . ?
C13 H13B 0.9800 . ?
C13 H13C 0.9800 . ?
C12 H12A 0.9800 . ?
C12 H12B 0.9800 . ?
C12 H12C 0.9800 . ?
C14 C15 1.406(3) . ?
C14 C19 1.419(3) . ?
C16 C17 1.388(3) . ?
C16 C15 1.394(3) . ?
C16 H16 0.9500 . ?
C15 H15 0.9500 . ?
C18 C19 1.386(3) . ?
C18 C17 1.392(3) . ?
C18 H18 0.9500 . ?
C17 H17 0.9500 . ?
C20 H20A 0.9900 . ?
C20 H20B 0.9900 . ?
C21 C22 1.530(3) . ?
C21 C23 1.530(3) . ?
C21 H21 1.0000 . ?
C22 H22A 0.9800 . ?
C22 H22B 0.9800 . ?
C22 H22C 0.9800 . ?
C23 H23A 0.9800 . ?
C23 H23B 0.9800 . ?
C23 H23C 0.9800 . ?
C24 C26 1.525(4) . ?
C24 C25 1.533(3) . ?
C24 H24 1.0000 . ?
C25 H25A 0.9800 . ?
C25 H25B 0.9800 . ?
C25 H25C 0.9800 . ?
C26 H26A 0.9800 . ?
C26 H26B 0.9800 . ?
C26 H26C 0.9800 . ?
C27 C28 1.411(3) . ?
C27 C32 1.417(3) . ?
C28 C29 1.386(3) . ?
C28 H28 0.9500 . ?
C29 C30 1.381(3) . ?
C29 H29 0.9500 . ?
C30 C31 1.392(3) . ?
C30 H30 0.9500 . ?
C31 C32 1.386(3) . ?
C31 H31 0.9500 . ?
C33A H33A 0.9900 . ?
C33A H33B 0.9900 . ?
C33B H33C 0.9900 . ?
C33B H33D 0.9900 . ?
C34 C35 1.517(4) . ?
C34 C36 1.535(4) . ?
C34 H34 1.0000 . ?
C35 H35A 0.9800 . ?
C35 H35B 0.9800 . ?
C35 H35C 0.9800 . ?
C36 H36A 0.9800 . ?
C36 H36B 0.9800 . ?
C36 H36C 0.9800 . ?
C38A C37A 1.546(8) . ?
C38A H38A 0.9800 . ?
C38A H38B 0.9800 . ?
C38A H38C 0.9800 . ?
C37A C39A 1.528(5) . ?
C37A H37A 1.0000 . ?
C39A H39D 0.9800 . ?
C39A H39E 0.9800 . ?
C39A H39F 0.9800 . ?
C38B C37B 1.51(4) . ?
C38B H38D 0.9800 . ?
C38B H38E 0.9800 . ?
C38B H38F 0.9800 . ?
C37B C39B 1.56(3) . ?
C37B H37B 1.0000 . ?
C39B H39A 0.9800 . ?
C39B H39B 0.9800 . ?
C39B H39C 0.9800 . ?
C42 C43 1.487(4) . ?
C42 H42A 0.9900 . ?
C42 H42B 0.9900 . ?
C43 H43A 0.9900 . ?
C43 H43B 0.9900 . ?
C44 C45 1.499(4) . ?
C44 H44A 0.9900 . ?
C44 H44B 0.9900 . ?
C45 H45A 0.9900 . ?
C45 H45B 0.9900 . ?
C46 C47 1.498(4) . ?
C46 H46A 0.9900 . ?
C46 H46B 0.9900 . ?
C47 H47A 0.9900 . ?
C47 H47B 0.9900 . ?
C48 C49 1.491(4) . ?
C48 H48A 0.9900 . ?
C48 H48B 0.9900 . ?
C49 H49A 0.9900 . ?
C49 H49B 0.9900 . ?
C50 C51 1.500(4) . ?
C50 H50A 0.9900 . ?
C50 H50B 0.9900 . ?
C51 H51A 0.9900 . ?
C51 H51B 0.9900 . ?
C52 C53 1.502(4) . ?
C52 H52A 0.9900 . ?
C52 H52B 0.9900 . ?
C53 H53A 0.9900 . ?
C53 H53B 0.9900 . ?
C54 C55 1.488(3) . ?
C54 H54A 0.9900 . ?
C54 H54B 0.9900 . ?
C55 H55A 0.9900 . ?
C55 H55B 0.9900 . ?
C56 C57 1.493(4) . ?
C56 H56A 0.9900 . ?
C56 H56B 0.9900 . ?
C57 H57A 0.9900 . ?
C57 H57B 0.9900 . ?

loop_
_geom_torsion_atom_site_label_1
_geom_torsion_atom_site_label_2
_geom_torsion_atom_site_label_3
_geom_torsion_atom_site_label_4
_geom_torsion
_geom_torsion_site_symmetry_1
_geom_torsion_site_symmetry_2
_geom_torsion_site_symmetry_3
_geom_torsion_site_symmetry_4
_geom_torsion_publ_flag
C63A C58A C59A C60A 0.6(10) . . . . ?
C58A C59A C60A C61A -8.3(10) . . . . ?
C59A C60A C61A C62A 12.7(11) . . . . ?
C60A C61A C62A C63A -9.4(11) . . . . ?
C61A C62A C63A C58A 1.1(10) . . . . ?
C61A C62A C63A C64A 175.3(18) . . . . ?
C59A C58A C63A C62A 2.8(10) . . . . ?
C59A C58A C63A C64A -171.3(18) . . . . ?
C63B C58B C59B C60B -10(3) . . . . ?
C58B C59B C60B C61B 10(5) . . . . ?
C59B C60B C61B C62B -5(4) . . . . ?
C60B C61B C62B C63B 1(2) . . . . ?
C61B C62B C63B C64B 178.8(12) . . . . ?
C61B C62B C63B C58B -1.6(14) . . . . ?
C59B C58B C63B C62B 4.8(16) . . . . ?
C59B C58B C63B C64B -175.5(12) . . . . ?
N3 B1 N1 C1 26.2(3) . . . . ?
N2 B1 N1 C1 -100.4(2) . . . . ?
Ni1 B1 N1 C1 142.52(17) . . . . ?
N3 B1 N1 C7 -141.48(19) . . . . ?
N2 B1 N1 C7 91.8(2) . . . . ?
Ni1 B1 N1 C7 -25.2(2) . . . . ?
N1 B1 N2 C14 23.8(3) . . . . ?
N3 B1 N2 C14 -102.6(2) . . . . ?
Ni1 B1 N2 C14 140.84(17) . . . . ?
N1 B1 N2 C20 -132.74(19) . . . . ?
N3 B1 N2 C20 100.8(2) . . . . ?
Ni1 B1 N2 C20 -15.7(2) . . . . ?
N1 B1 N3 C27 -103.2(2) . . . . ?
N2 B1 N3 C27 23.7(3) . . . . ?
Ni1 B1 N3 C27 140.43(17) . . . . ?
N1 B1 N3 C33A 96.7(2) . . . . ?
N2 B1 N3 C33A -136.4(2) . . . . ?
Ni1 B1 N3 C33A -19.7(2) . . . . ?
N1 B1 N3 C33B 61.2(8) . . . . ?
N2 B1 N3 C33B -171.8(8) . . . . ?
Ni1 B1 N3 C33B -55.2(8) . . . . ?
C7 N1 C1 C2 23.4(3) . . . . ?
B1 N1 C1 C2 -144.8(2) . . . . ?
C7 N1 C1 C6 -155.4(2) . . . . ?
B1 N1 C1 C6 36.4(3) . . . . ?
N1 C1 C2 C3 175.7(2) . . . . ?
C6 C1 C2 C3 -5.5(3) . . . . ?
C1 C2 C3 C4 0.9(4) . . . . ?
C2 C3 C4 C5 3.4(4) . . . . ?
C3 C4 C5 C6 -2.7(4) . . . . ?
C4 C5 C6 C1 -2.1(3) . . . . ?
C4 C5 C6 N4 172.0(2) . . . . ?
N1 C1 C6 C5 -175.0(2) . . . . ?
C2 C1 C6 C5 6.1(3) . . . . ?
N1 C1 C6 N4 10.9(3) . . . . ?
C2 C1 C6 N4 -168.00(19) . . . . ?
C19 N4 C6 C5 -117.7(2) . . . . ?
C32 N4 C6 C5 77.4(3) . . . . ?
C19 N4 C6 C1 56.5(3) . . . . ?
C32 N4 C6 C1 -108.4(2) . . . . ?
C1 N1 C7 P1 -171.12(15) . . . . ?
B1 N1 C7 P1 -2.5(2) . . . . ?
C11 P1 C7 N1 156.43(16) . . . . ?
C8 P1 C7 N1 -99.67(17) . . . . ?
Ni1 P1 C7 N1 30.29(17) . . . . ?
C52 N5 C40 C41 78.0(3) . . . . ?
C46 N5 C40 C41 -160.9(2) . . . . ?
K1 N5 C40 C41 -43.8(3) . . . . ?
C42 O1 C41 C40 171.1(2) . . . . ?
K1 O1 C41 C40 -50.1(2) . . . . ?
N5 C40 C41 O1 64.1(3) . . . . ?
C7 P1 C8 C10 -61.74(19) . . . . ?
C11 P1 C8 C10 42.03(19) . . . . ?
Ni1 P1 C8 C10 -177.92(13) . . . . ?
C7 P1 C8 C9 169.98(18) . . . . ?
C11 P1 C8 C9 -86.26(19) . . . . ?
Ni1 P1 C8 C9 53.8(2) . . . . ?
C7 P1 C11 C13 -70.33(19) . . . . ?
C8 P1 C11 C13 -172.71(17) . . . . ?
Ni1 P1 C11 C13 45.1(2) . . . . ?
C7 P1 C11 C12 168.85(18) . . . . ?
C8 P1 C11 C12 66.47(19) . . . . ?
Ni1 P1 C11 C12 -75.70(19) . . . . ?
C20 N2 C14 C15 16.1(3) . . . . ?
B1 N2 C14 C15 -141.3(2) . . . . ?
C20 N2 C14 C19 -162.65(19) . . . . ?
B1 N2 C14 C19 39.9(3) . . . . ?
C17 C16 C15 C14 0.5(3) . . . . ?
N2 C14 C15 C16 175.1(2) . . . . ?
C19 C14 C15 C16 -6.1(3) . . . . ?
C15 C16 C17 C18 3.8(3) . . . . ?
C19 C18 C17 C16 -2.3(3) . . . . ?
C17 C18 C19 N4 173.8(2) . . . . ?
C17 C18 C19 C14 -3.5(3) . . . . ?
C32 N4 C19 C18 -121.2(2) . . . . ?
C6 N4 C19 C18 73.8(3) . . . . ?
C32 N4 C19 C14 56.2(3) . . . . ?
C6 N4 C19 C14 -108.8(2) . . . . ?
N2 C14 C19 C18 -173.6(2) . . . . ?
C15 C14 C19 C18 7.6(3) . . . . ?
N2 C14 C19 N4 9.1(3) . . . . ?
C15 C14 C19 N4 -169.76(19) . . . . ?
C14 N2 C20 P2 -176.07(15) . . . . ?
B1 N2 C20 P2 -17.7(2) . . . . ?
C24 P2 C20 N2 167.75(16) . . . . ?
C21 P2 C20 N2 -83.90(17) . . . . ?
Ni1 P2 C20 N2 43.44(15) . . . . ?
C20 P2 C21 C22 -150.73(19) . . . . ?
C24 P2 C21 C22 -47.7(2) . . . . ?
Ni1 P2 C21 C22 96.49(19) . . . . ?
C20 P2 C21 C23 -20.8(2) . . . . ?
C24 P2 C21 C23 82.2(2) . . . . ?
Ni1 P2 C21 C23 -133.62(16) . . . . ?
C20 P2 C24 C26 56.8(2) . . . . ?
C21 P2 C24 C26 -49.2(2) . . . . ?
Ni1 P2 C24 C26 166.08(16) . . . . ?
C20 P2 C24 C25 -171.68(19) . . . . ?
C21 P2 C24 C25 82.3(2) . . . . ?
Ni1 P2 C24 C25 -62.4(2) . . . . ?
C33A N3 C27 C28 18.9(3) . . . . ?
C33B N3 C27 C28 55.8(9) . . . . ?
B1 N3 C27 C28 -142.2(2) . . . . ?
C33A N3 C27 C32 -160.8(2) . . . . ?
C33B N3 C27 C32 -123.9(9) . . . . ?
B1 N3 C27 C32 38.1(3) . . . . ?
N3 C27 C28 C29 174.0(2) . . . . ?
C32 C27 C28 C29 -6.2(3) . . . . ?
C27 C28 C29 C30 1.8(4) . . . . ?
C28 C29 C30 C31 2.6(4) . . . . ?
C29 C30 C31 C32 -2.2(3) . . . . ?
C30 C31 C32 C27 -2.5(3) . . . . ?
C30 C31 C32 N4 172.5(2) . . . . ?
N3 C27 C32 C31 -173.7(2) . . . . ?
C28 C27 C32 C31 6.6(3) . . . . ?
N3 C27 C32 N4 11.3(3) . . . . ?
C28 C27 C32 N4 -168.41(19) . . . . ?
C19 N4 C32 C31 75.2(3) . . . . ?
C6 N4 C32 C31 -120.0(2) . . . . ?
C19 N4 C32 C27 -109.8(2) . . . . ?
C6 N4 C32 C27 55.0(3) . . . . ?
C27 N3 C33A P3 -173.02(16) . . . . ?
B1 N3 C33A P3 -11.2(3) . . . . ?
C37A P3 C33A N3 163.84(18) . . . . ?
C34 P3 C33A N3 -89.7(2) . . . . ?
Ni1 P3 C33A N3 37.67(19) . . . . ?
C27 N3 C33B P3 -150.2(5) . . . . ?
B1 N3 C33B P3 45.8(11) . . . . ?
C34 P3 C33B N3 -135.7(11) . . . . ?
C37B P3 C33B N3 101.5(11) . . . . ?
Ni1 P3 C33B N3 -16.3(12) . . . . ?
C33B P3 C34 C35 -153.3(6) . . . . ?
C33A P3 C34 C35 -143.5(2) . . . . ?
C37A P3 C34 C35 -37.6(2) . . . . ?
C37B P3 C34 C35 -62.0(6) . . . . ?
Ni1 P3 C34 C35 101.4(2) . . . . ?
C33B P3 C34 C36 -24.3(6) . . . . ?
C33A P3 C34 C36 -14.5(2) . . . . ?
C37A P3 C34 C36 91.4(2) . . . . ?
C37B P3 C34 C36 67.0(6) . . . . ?
Ni1 P3 C34 C36 -129.61(19) . . . . ?
C33A P3 C37A C39A 45.2(3) . . . . ?
C34 P3 C37A C39A -61.9(3) . . . . ?
Ni1 P3 C37A C39A 158.9(2) . . . . ?
C33A P3 C37A C38A -80.9(3) . . . . ?
C34 P3 C37A C38A 172.0(3) . . . . ?
Ni1 P3 C37A C38A 32.8(4) . . . . ?
C41 O1 C42 C43 -176.1(2) . . . . ?
K1 O1 C42 C43 45.3(3) . . . . ?
C44 O2 C43 C42 -178.6(2) . . . . ?
K1 O2 C43 C42 52.6(3) . . . . ?
O1 C42 C43 O2 -66.5(3) . . . . ?
C43 O2 C44 C45 -178.6(2) . . . . ?
K1 O2 C44 C45 -52.0(3) . . . . ?
C51 N6 C45 C44 77.3(3) . . . . ?
C57 N6 C45 C44 -161.3(2) . . . . ?
K1 N6 C45 C44 -46.3(3) . . . . ?
O2 C44 C45 N6 68.4(3) . . . . ?
C52 N5 C46 C47 -174.3(2) . . . . ?
C40 N5 C46 C47 64.4(3) . . . . ?
K1 N5 C46 C47 -54.8(2) . . . . ?
C48 O3 C47 C46 -179.5(2) . . . . ?
K1 O3 C47 C46 -31.9(2) . . . . ?
N5 C46 C47 O3 60.6(3) . . . . ?
C47 O3 C48 C49 -158.4(2) . . . . ?
K1 O3 C48 C49 53.0(3) . . . . ?
C50 O4 C49 C48 174.5(2) . . . . ?
K1 O4 C49 C48 41.6(3) . . . . ?
O3 C48 C49 O4 -60.8(3) . . . . ?
C49 O4 C50 C51 165.5(2) . . . . ?
K1 O4 C50 C51 -59.6(3) . . . . ?
C45 N6 C51 C50 -157.0(3) . . . . ?
C57 N6 C51 C50 81.5(3) . . . . ?
K1 N6 C51 C50 -34.9(3) . . . . ?
O4 C50 C51 N6 64.6(3) . . . . ?
C46 N5 C52 C53 73.7(3) . . . . ?
C40 N5 C52 C53 -164.1(2) . . . . ?
K1 N5 C52 C53 -42.9(3) . . . . ?
C54 O5 C53 C52 173.3(2) . . . . ?
K1 O5 C53 C52 -50.1(3) . . . . ?
N5 C52 C53 O5 63.4(3) . . . . ?
C53 O5 C54 C55 179.2(2) . . . . ?
K1 O5 C54 C55 42.7(2) . . . . ?
C56 O6 C55 C54 179.5(2) . . . . ?
K1 O6 C55 C54 50.5(2) . . . . ?
O5 C54 C55 O6 -61.1(3) . . . . ?
C55 O6 C56 C57 174.6(2) . . . . ?
K1 O6 C56 C57 -54.8(2) . . . . ?
C51 N6 C57 C56 -165.7(2) . . . . ?
C45 N6 C57 C56 72.7(3) . . . . ?
K1 N6 C57 C56 -45.1(2) . . . . ?
O6 C56 C57 N6 71.7(3) . . . . ?
